data_4319787
loop_
_publ_author_name
'Rudolf J. Wehmschulte'
'Masood A. Khan'
'Shawn I. Hossain'

_publ_contact_author_address
;       Department of Chemistry and Biochemistry
         University of Oklahoma
         620 Parrington Oval, Room 208
         Norman, OK 73019
;
_publ_contact_author_email rjwehmschulte@ou.edu
_publ_contact_author_fax '405 325 6111'
_publ_contact_author_name 'Rudolf J. Wehmschulte'
_publ_contact_author_phone '405 325 2388'
_publ_section_title
;
 Reaction of m-Terphenyldichlorophosphanes with Sodium Azide: Synthesis
 and Characterization of Stable Azidocyclophosphazenes
;
_journal_name_full 'Inorganic Chemistry'
_journal_page_first 2756
_journal_page_last 2762
_journal_paper_doi 10.1021/ic0014538
_journal_volume 40
_journal_year 2001
_chemical_formula_sum 'C26 H29 Cl2 P'
_chemical_formula_weight 443.36
_chemical_name_systematic
;
  ?
;
_space_group_IT_number 2
_symmetry_cell_setting triclinic
_symmetry_space_group_name_Hall '-P 1'
_symmetry_space_group_name_H-M 'P -1'
_atom_sites_solution_hydrogens geom
_atom_sites_solution_primary direct
_atom_sites_solution_secondary difmap
_cell_angle_alpha 104.920(10)
_cell_angle_beta 96.180(10)
_cell_angle_gamma 93.330(10)
_cell_formula_units_Z 4
_cell_length_a 11.9310(10)
_cell_length_b 12.135(2)
_cell_length_c 17.230(2)
_cell_measurement_reflns_used 43
_cell_measurement_temperature 173(2)
_cell_measurement_theta_max 12.49
_cell_measurement_theta_min 4.68
_cell_volume 2386.9(5)
_computing_cell_refinement 'Siemens XSCANS'
_computing_data_collection 'Siemens XSCANS (Siemens 1994a)'
_computing_data_reduction 'Siemens XSCANS'
_computing_molecular_graphics 'Siemens SHELXTL'
_computing_publication_material 'Siemens SHELXTL'
_computing_structure_refinement 'Siemens SHELXTL'
_computing_structure_solution 'Siemens SHELXTL (Siemens 1994b)'
_diffrn_ambient_temperature 173(2)
_diffrn_measurement_device 'Siemens P4'
_diffrn_measurement_method '\w scans'
_diffrn_radiation_monochromator graphite
_diffrn_radiation_source 'fine-focus sealed tube'
_diffrn_radiation_type MoK\a
_diffrn_radiation_wavelength 0.71073
_diffrn_reflns_av_R_equivalents 0.0454
_diffrn_reflns_av_sigmaI/netI 0.0468
_diffrn_reflns_limit_h_max 12
_diffrn_reflns_limit_h_min -14
_diffrn_reflns_limit_k_max 13
_diffrn_reflns_limit_k_min -13
_diffrn_reflns_limit_l_max 20
_diffrn_reflns_limit_l_min -20
_diffrn_reflns_number 9558
_diffrn_reflns_theta_max 25.00
_diffrn_reflns_theta_min 1.85
_diffrn_standards_decay_% 1.6
_diffrn_standards_interval_count 97
_diffrn_standards_number 3
_exptl_absorpt_coefficient_mu 0.349
_exptl_absorpt_correction_type none
_exptl_crystal_colour colourless
_exptl_crystal_density_diffrn 1.234
_exptl_crystal_density_method 'not measured'
_exptl_crystal_description plate
_exptl_crystal_F_000 936
_exptl_crystal_size_max 0.56
_exptl_crystal_size_mid 0.52
_exptl_crystal_size_min 0.50
_refine_diff_density_max 0.460
_refine_diff_density_min -0.233
_refine_diff_density_rms 0.051
_refine_ls_extinction_coef 0.0024(6)
_refine_ls_extinction_expression Fc^*^=kFc[1+0.001xFc^2^\l^3^/sin(2\q)]^-1/4^
_refine_ls_extinction_method SHELXL
_refine_ls_goodness_of_fit_all 1.029
_refine_ls_goodness_of_fit_ref 1.061
_refine_ls_hydrogen_treatment constr
_refine_ls_matrix_type full
_refine_ls_number_parameters 536
_refine_ls_number_reflns 8250
_refine_ls_number_restraints 0
_refine_ls_restrained_S_all 1.061
_refine_ls_restrained_S_obs 1.061
_refine_ls_R_factor_all 0.0525
_refine_ls_R_factor_gt 0.0416
_refine_ls_shift/esd_mean 0.000
_refine_ls_shift/su_max 0.001
_refine_ls_structure_factor_coef Fsqd
_refine_ls_weighting_details 'w=1/[\s^2^(Fo^2^)+(0.0489P)^2^+1.3200P] where P=(Fo^2^+2Fc^2^)/3'
_refine_ls_weighting_scheme calc
_refine_ls_wR_factor_all 0.1144
_refine_ls_wR_factor_ref 0.1040
_reflns_number_gt 6905
_reflns_number_total 8255
_reflns_threshold_expression >2sigma(I)
_cod_data_source_file ic0014538_2.cif
_cod_data_source_block rw921a
_cod_depositor_comments
;
The following automatic conversions were performed:

'_symmetry_cell_setting' value 'Triclinic' changed to 'triclinic'
according to the built-in table from CIF Core dictionary named
'cif_core.dic' version 2.4.1 from 2010-06-29.

Automatic conversion script
Id: cif_fix_values 1646 2011-03-28 12:23:43Z adriana 

The following automatic conversions were performed:

'_refine_ls_weighting_scheme' value 'calc
w=1/[\s^2^(Fo^2^)+(0.0489P)^2^+1.3200P] where P=(Fo^2^+2Fc^2^)/3' was
changed to 'calc'. New tag '_refine_ls_weighting_details' was
created. The value of the new tag was set to
'w=1/[\s^2^(Fo^2^)+(0.0489P)^2^+1.3200P] where P=(Fo^2^+2Fc^2^)/3'.

Automatic conversion script
Id: cif_fix_values 3143 2015-03-26 13:38:13Z robertas 
;
_cod_database_code 4319787

loop_
_symmetry_equiv_pos_as_xyz
'x, y, z'
'-x, -y, -z'

loop_
_atom_site_aniso_label
_atom_site_aniso_U_11
_atom_site_aniso_U_22
_atom_site_aniso_U_33
_atom_site_aniso_U_23
_atom_site_aniso_U_13
_atom_site_aniso_U_12
Cl1 0.0399(3) 0.0424(3) 0.0392(3) 0.0008(3) -0.0019(3) -0.0069(3)
Cl2 0.0490(4) 0.0573(4) 0.0311(3) 0.0115(3) 0.0000(3) 0.0280(3)
P1 0.0272(3) 0.0399(3) 0.0220(3) 0.0041(2) 0.0027(2) 0.0031(2)
C1 0.104(3) 0.081(3) 0.133(4) 0.055(3) 0.095(3) 0.047(2)
C2 0.0481(14) 0.0382(14) 0.0279(12) 0.0038(10) 0.0113(10) 0.0130(11)
C3 0.060(2) 0.058(2) 0.045(2) 0.0113(13) 0.0185(13) 0.0305(15)
C4 0.111(3) 0.074(2) 0.057(2) -0.034(2) -0.023(2) 0.043(2)
C5 0.0277(11) 0.0302(12) 0.0221(10) 0.0027(9) 0.0024(8) 0.0004(9)
C6 0.0388(13) 0.0375(13) 0.0177(10) 0.0055(9) 0.0042(9) 0.0046(10)
C7 0.0334(12) 0.0320(12) 0.0213(10) 0.0066(9) 0.0008(9) 0.0036(9)
C8 0.0259(11) 0.0263(11) 0.0215(10) 0.0033(8) 0.0019(8) -0.0002(8)
C9 0.0352(12) 0.0322(12) 0.0181(10) 0.0060(9) 0.0039(8) 0.0022(9)
C10 0.0327(12) 0.0296(12) 0.0241(11) 0.0065(9) 0.0017(9) 0.0052(9)
C11 0.0315(11) 0.0233(11) 0.0214(10) 0.0073(8) 0.0043(8) 0.0013(9)
C12 0.0325(12) 0.0302(12) 0.0220(10) 0.0044(9) -0.0001(9) 0.0014(9)
C13 0.0267(11) 0.0385(13) 0.0328(12) 0.0104(10) 0.0011(9) 0.0063(10)
C14 0.0328(12) 0.0322(12) 0.0293(11) 0.0052(9) 0.0080(9) 0.0073(9)
C15 0.0324(11) 0.0245(11) 0.0229(10) 0.0082(8) 0.0068(8) 0.0042(9)
C16 0.0279(11) 0.0250(11) 0.0199(10) 0.0076(8) 0.0024(8) 0.0039(8)
C17 0.0284(11) 0.0253(11) 0.0232(10) 0.0045(8) 0.0077(8) 0.0038(9)
C18 0.0458(14) 0.0280(12) 0.0264(11) 0.0097(9) 0.0051(10) 0.0079(10)
C19 0.0454(13) 0.0223(11) 0.0294(11) 0.0054(9) 0.0094(10) 0.0105(10)
C20 0.0292(11) 0.0283(11) 0.0248(11) 0.0038(9) 0.0079(9) 0.0061(9)
C21 0.0379(12) 0.0293(12) 0.0246(11) 0.0073(9) 0.0068(9) 0.0111(10)
C22 0.0352(12) 0.0229(11) 0.0269(11) 0.0038(9) 0.0074(9) 0.0078(9)
C23 0.0473(14) 0.0339(13) 0.0224(11) 0.0025(9) 0.0098(10) 0.0161(11)
C24 0.105(3) 0.040(2) 0.037(2) -0.0073(12) 0.005(2) 0.019(2)
C25 0.092(3) 0.085(3) 0.042(2) 0.006(2) 0.038(2) 0.007(2)
C26 0.088(3) 0.088(3) 0.037(2) -0.019(2) -0.015(2) 0.051(2)
Cl3 0.0501(4) 0.0404(3) 0.0296(3) 0.0112(2) 0.0076(2) 0.0249(3)
Cl4 0.0287(3) 0.0548(4) 0.0375(3) 0.0006(3) 0.0021(2) 0.0013(3)
P2 0.0326(3) 0.0379(3) 0.0192(3) 0.0055(2) 0.0031(2) 0.0140(2)
C27 0.090(2) 0.046(2) 0.0304(14) 0.0055(12) -0.0094(14) 0.023(2)
C28 0.0419(13) 0.0259(11) 0.0223(11) 0.0028(9) 0.0069(9) 0.0078(10)
C29 0.124(3) 0.036(2) 0.0312(14) -0.0041(12) 0.018(2) -0.016(2)
C30 0.062(2) 0.077(2) 0.046(2) -0.024(2) 0.0137(14) 0.019(2)
C31 0.0377(12) 0.0230(11) 0.0208(10) 0.0046(8) 0.0061(9) 0.0128(9)
C32 0.0435(13) 0.0286(12) 0.0241(11) 0.0060(9) 0.0141(9) 0.0045(10)
C33 0.0367(12) 0.0259(11) 0.0289(11) 0.0032(9) 0.0099(9) 0.0015(9)
C34 0.0309(11) 0.0238(11) 0.0223(10) 0.0047(8) 0.0059(8) 0.0101(9)
C35 0.0331(12) 0.0337(12) 0.0246(11) 0.0030(9) 0.0109(9) 0.0054(9)
C36 0.0304(12) 0.0298(12) 0.0299(12) 0.0010(9) 0.0073(9) 0.0031(9)
C37 0.0320(11) 0.0229(11) 0.0211(10) 0.0053(8) 0.0066(8) 0.0059(9)
C38 0.0299(11) 0.0296(12) 0.0276(11) 0.0058(9) 0.0097(9) 0.0117(9)
C39 0.0280(11) 0.0360(12) 0.0268(11) 0.0085(9) 0.0028(9) 0.0091(9)
C40 0.0323(12) 0.0318(12) 0.0197(10) 0.0065(9) 0.0037(8) 0.0050(9)
C41 0.0296(11) 0.0250(11) 0.0193(10) 0.0074(8) 0.0069(8) 0.0058(8)
C42 0.0253(10) 0.0236(10) 0.0195(10) 0.0062(8) 0.0049(8) 0.0059(8)
C43 0.0301(11) 0.0241(11) 0.0152(9) 0.0060(8) 0.0032(8) 0.0085(8)
C44 0.0282(11) 0.0297(12) 0.0250(11) 0.0059(9) 0.0065(8) 0.0021(9)
C45 0.0344(12) 0.0220(11) 0.0248(11) 0.0025(8) 0.0035(9) 0.0029(9)
C46 0.0290(11) 0.0266(11) 0.0174(10) 0.0057(8) 0.0027(8) 0.0082(9)
C47 0.0244(10) 0.0279(11) 0.0223(10) 0.0059(8) 0.0044(8) 0.0034(8)
C48 0.0304(11) 0.0218(10) 0.0193(10) 0.0028(8) 0.0034(8) 0.0037(8)
C49 0.0324(12) 0.0285(12) 0.0255(11) -0.0002(9) 0.0055(9) 0.0099(9)
C50 0.054(2) 0.042(2) 0.061(2) 0.0169(13) 0.0199(14) 0.0245(13)
C51 0.060(2) 0.098(3) 0.0336(15) -0.028(2) -0.0023(13) 0.037(2)
C52 0.057(2) 0.0399(15) 0.058(2) 0.0059(13) 0.0358(14) 0.0155(13)

loop_
_atom_site_label
_atom_site_type_symbol
_atom_site_fract_x
_atom_site_fract_y
_atom_site_fract_z
_atom_site_U_iso_or_equiv
_atom_site_thermal_displace_type
_atom_site_occupancy
_atom_site_calc_flag
_atom_site_refinement_flags
_atom_site_disorder_group
Cl1 Cl 0.60602(5) -0.31751(6) 0.67079(4) 0.0434(2) Uani 1 d . .
Cl2 Cl 0.60135(6) -0.06377(6) 0.65401(4) 0.0453(2) Uani 1 d . .
P1 P 0.64122(5) -0.15099(5) 0.74066(3) 0.03051(15) Uani 1 d . .
C1 C 0.4976(4) 0.1866(3) 1.0801(3) 0.093(2) Uani 1 d . .
H1A H 0.4408(16) 0.1429(22) 1.0380(4) 0.140 Uiso 1 calc R .
H1B H 0.4624(21) 0.2402(4) 1.1193(15) 0.140 Uiso 1 calc R .
H1C H 0.5365(6) 0.1360(21) 1.1060(17) 0.140 Uiso 1 calc R .
C2 C 0.5814(2) 0.2510(2) 1.04392(14) 0.0381(6) Uani 1 d . .
C3 C 0.5191(3) 0.3288(3) 1.0006(2) 0.0527(7) Uani 1 d . .
H3A H 0.5724(3) 0.3701(14) 0.9782(11) 0.079 Uiso 1 calc R .
H3B H 0.4816(15) 0.3819(12) 1.0385(3) 0.079 Uiso 1 calc R .
H3C H 0.4641(13) 0.2832(3) 0.9579(8) 0.079 Uiso 1 calc R .
C4 C 0.6668(4) 0.3272(3) 1.1118(2) 0.0915(14) Uani 1 d . .
H4A H 0.7175(18) 0.3711(21) 1.0893(3) 0.137 Uiso 1 calc R .
H4B H 0.7092(20) 0.2802(4) 1.1391(13) 0.137 Uiso 1 calc R .
H4C H 0.6273(4) 0.3780(20) 1.1498(11) 0.137 Uiso 1 calc R .
C5 C 0.6459(2) 0.1656(2) 0.98849(12) 0.0276(5) Uani 1 d . .
C6 C 0.7038(2) 0.0851(2) 1.01764(13) 0.0316(5) Uani 1 d . .
H6A H 0.7016(2) 0.0840(2) 1.07124(13) 0.038 Uiso 1 calc R .
C7 C 0.7643(2) 0.0069(2) 0.97009(12) 0.0291(5) Uani 1 d . .
H7A H 0.8023(2) -0.0450(2) 0.99199(12) 0.035 Uiso 1 calc R .
C8 C 0.7689(2) 0.0054(2) 0.88913(12) 0.0253(4) Uani 1 d . .
C9 C 0.7122(2) 0.0857(2) 0.85949(12) 0.0286(5) Uani 1 d . .
H9A H 0.7148(2) 0.0870(2) 0.80599(12) 0.034 Uiso 1 calc R .
C10 C 0.6516(2) 0.1638(2) 0.90803(13) 0.0290(5) Uani 1 d . .
H10A H 0.6141(2) 0.2162(2) 0.88630(13) 0.035 Uiso 1 calc R .
C11 C 0.8381(2) -0.0742(2) 0.83784(12) 0.0251(4) Uani 1 d . .
C12 C 0.9491(2) -0.0813(2) 0.86922(13) 0.0290(5) Uani 1 d . .
H12A H 0.9752(2) -0.0420(2) 0.92258(13) 0.035 Uiso 1 calc R .
C13 C 1.0209(2) -0.1454(2) 0.82260(14) 0.0325(5) Uani 1 d . .
H13A H 1.0943(2) -0.1511(2) 0.84460(14) 0.039 Uiso 1 calc R .
C14 C 0.9829(2) -0.2014(2) 0.74269(13) 0.0315(5) Uani 1 d . .
H14A H 1.0330(2) -0.2415(2) 0.71070(13) 0.038 Uiso 1 calc R .
C15 C 0.8724(2) -0.1997(2) 0.70865(12) 0.0259(4) Uani 1 d . .
C16 C 0.7967(2) -0.1375(2) 0.75753(12) 0.0240(4) Uani 1 d . .
C17 C 0.8439(2) -0.2631(2) 0.62163(12) 0.0256(4) Uani 1 d . .
C18 C 0.8710(2) -0.3755(2) 0.59590(13) 0.0327(5) Uani 1 d . .
H18A H 0.8995(2) -0.4122(2) 0.63399(13) 0.039 Uiso 1 calc R .
C19 C 0.8564(2) -0.4337(2) 0.51456(13) 0.0320(5) Uani 1 d . .
H19A H 0.8751(2) -0.5089(2) 0.49928(13) 0.038 Uiso 1 calc R .
C20 C 0.8146(2) -0.3829(2) 0.45522(13) 0.0276(5) Uani 1 d . .
C21 C 0.7887(2) -0.2702(2) 0.48156(13) 0.0300(5) Uani 1 d . .
H21A H 0.7612(2) -0.2331(2) 0.44343(13) 0.036 Uiso 1 calc R .
C22 C 0.8026(2) -0.2114(2) 0.56278(13) 0.0284(5) Uani 1 d . .
H22A H 0.7840(2) -0.1361(2) 0.57805(13) 0.034 Uiso 1 calc R .
C23 C 0.8026(2) -0.4443(2) 0.36474(13) 0.0346(5) Uani 1 d . .
C24 C 0.8058(3) -0.5730(2) 0.3495(2) 0.0639(9) Uani 1 d . .
H24A H 0.7427(12) -0.6037(4) 0.3700(13) 0.096 Uiso 1 calc R .
H24B H 0.8751(9) -0.5891(3) 0.3766(12) 0.096 Uiso 1 calc R .
H24C H 0.8017(21) -0.6076(3) 0.2924(2) 0.096 Uiso 1 calc R .
C25 C 0.9022(3) -0.3974(3) 0.3299(2) 0.0730(10) Uani 1 d . .
H25A H 0.8957(13) -0.4323(18) 0.2727(3) 0.110 Uiso 1 calc R .
H25B H 0.9720(3) -0.4146(20) 0.3556(12) 0.110 Uiso 1 calc R .
H25C H 0.9015(13) -0.3159(5) 0.3395(14) 0.110 Uiso 1 calc R .
C26 C 0.6944(3) -0.4195(3) 0.3208(2) 0.0781(12) Uani 1 d . .
H26A H 0.6307(3) -0.4500(21) 0.3407(12) 0.117 Uiso 1 calc R .
H26B H 0.6915(12) -0.4545(21) 0.2638(3) 0.117 Uiso 1 calc R .
H26C H 0.6923(11) -0.3382(4) 0.3300(14) 0.117 Uiso 1 calc R .
Cl3 Cl 0.29249(5) -0.10432(5) 0.74264(3) 0.0386(2) Uani 1 d . .
Cl4 Cl 0.39026(5) 0.15110(6) 0.76428(4) 0.0428(2) Uani 1 d . .
P2 P 0.25725(5) 0.06050(5) 0.79565(3) 0.02987(15) Uani 1 d . .
C27 C 0.2220(3) 0.3860(3) 1.1571(2) 0.0572(8) Uani 1 d . .
H27A H 0.2947(8) 0.3716(17) 1.1396(9) 0.086 Uiso 1 calc R .
H27B H 0.1798(9) 0.3146(9) 1.1533(10) 0.086 Uiso 1 calc R .
H27C H 0.2318(17) 0.4318(9) 1.2122(3) 0.086 Uiso 1 calc R .
C28 C 0.1585(2) 0.4488(2) 1.10393(13) 0.0303(5) Uani 1 d . .
C29 C 0.2253(3) 0.5600(2) 1.1068(2) 0.0663(10) Uani 1 d . .
H29A H 0.3002(7) 0.5448(4) 1.0941(15) 0.099 Uiso 1 calc R .
H29B H 0.2298(19) 0.6109(9) 1.1601(5) 0.099 Uiso 1 calc R .
H29C H 0.1882(11) 0.5947(11) 1.0681(11) 0.099 Uiso 1 calc R .
C30 C 0.0474(3) 0.4812(3) 1.1377(2) 0.0681(10) Uani 1 d . .
H30A H 0.0639(3) 0.5383(16) 1.1886(8) 0.102 Uiso 1 calc R .
H30B H 0.0078(11) 0.4145(6) 1.1455(15) 0.102 Uiso 1 calc R .
H30C H 0.0011(10) 0.5110(21) 1.1001(8) 0.102 Uiso 1 calc R .
C31 C 0.1343(2) 0.3706(2) 1.01742(12) 0.0268(5) Uani 1 d . .
C32 C 0.0424(2) 0.2891(2) 0.99444(13) 0.0315(5) Uani 1 d . .
H32A H -0.0056(2) 0.2820(2) 1.03234(13) 0.038 Uiso 1 calc R .
C33 C 0.0199(2) 0.2179(2) 0.91658(13) 0.0309(5) Uani 1 d . .
H33A H -0.0435(2) 0.1651(2) 0.90298(13) 0.037 Uiso 1 calc R .
C34 C 0.0907(2) 0.2239(2) 0.85826(12) 0.0255(4) Uani 1 d . .
C35 C 0.1836(2) 0.3042(2) 0.88094(13) 0.0307(5) Uani 1 d . .
H35A H 0.2324(2) 0.3101(2) 0.84331(13) 0.037 Uiso 1 calc R .
C36 C 0.2052(2) 0.3760(2) 0.95886(13) 0.0310(5) Uani 1 d . .
H36A H 0.2684(2) 0.4289(2) 0.97240(13) 0.037 Uiso 1 calc R .
C37 C 0.0595(2) 0.1523(2) 0.77327(12) 0.0251(4) Uani 1 d . .
C38 C -0.0488(2) 0.1580(2) 0.73651(13) 0.0286(5) Uani 1 d . .
H38A H -0.0980(2) 0.2040(2) 0.76560(13) 0.034 Uiso 1 calc R .
C39 C -0.0846(2) 0.0965(2) 0.65779(13) 0.0300(5) Uani 1 d . .
H39A H -0.1579(2) 0.0996(2) 0.63426(13) 0.036 Uiso 1 calc R .
C40 C -0.0105(2) 0.0303(2) 0.61412(12) 0.0279(5) Uani 1 d . .
H40A H -0.0349(2) -0.0102(2) 0.56074(12) 0.033 Uiso 1 calc R .
C41 C 0.0989(2) 0.0220(2) 0.64705(12) 0.0239(4) Uani 1 d . .
C42 C 0.1344(2) 0.0815(2) 0.72914(12) 0.0224(4) Uani 1 d . .
C43 C 0.1698(2) -0.0507(2) 0.59203(11) 0.0227(4) Uani 1 d . .
C44 C 0.1304(2) -0.1635(2) 0.55128(12) 0.0277(5) Uani 1 d . .
H44A H 0.0605(2) -0.1933(2) 0.55957(12) 0.033 Uiso 1 calc R .
C45 C 0.1938(2) -0.2314(2) 0.49888(12) 0.0277(5) Uani 1 d . .
H45A H 0.1652(2) -0.3062(2) 0.47248(12) 0.033 Uiso 1 calc R .
C46 C 0.2991(2) -0.1914(2) 0.48425(12) 0.0242(4) Uani 1 d . .
C47 C 0.3361(2) -0.0779(2) 0.52283(12) 0.0248(4) Uani 1 d . .
H47A H 0.4047(2) -0.0474(2) 0.51289(12) 0.030 Uiso 1 calc R .
C48 C 0.2731(2) -0.0091(2) 0.57592(12) 0.0242(4) Uani 1 d . .
H48A H 0.3006(2) 0.0664(2) 0.60113(12) 0.029 Uiso 1 calc R .
C49 C 0.3698(2) -0.2705(2) 0.42851(13) 0.0297(5) Uani 1 d . .
C50 C 0.4041(3) -0.3654(2) 0.4670(2) 0.0500(7) Uani 1 d . .
H50A H 0.4486(15) -0.4154(10) 0.4326(6) 0.075 Uiso 1 calc R .
H50B H 0.3374(3) -0.4083(11) 0.4739(11) 0.075 Uiso 1 calc R .
H50C H 0.4478(15) -0.3322(3) 0.5189(6) 0.075 Uiso 1 calc R .
C51 C 0.3012(3) -0.3229(3) 0.3460(2) 0.0718(11) Uani 1 d . .
H51A H 0.3457(9) -0.3736(18) 0.3121(6) 0.108 Uiso 1 calc R .
H51B H 0.2808(19) -0.2632(4) 0.3214(7) 0.108 Uiso 1 calc R .
H51C H 0.2339(12) -0.3651(19) 0.3525(2) 0.108 Uiso 1 calc R .
C52 C 0.4785(2) -0.2075(2) 0.4163(2) 0.0505(7) Uani 1 d . .
H52A H 0.5189(9) -0.2596(5) 0.3798(10) 0.076 Uiso 1 calc R .
H52B H 0.5250(8) -0.1783(15) 0.4675(3) 0.076 Uiso 1 calc R .
H52C H 0.4599(3) -0.1452(11) 0.3939(12) 0.076 Uiso 1 calc R .

loop_
_atom_type_symbol
_atom_type_description
_atom_type_scat_dispersion_real
_atom_type_scat_dispersion_imag
_atom_type_scat_source
C C 0.0033 0.0016 'International Tables Vol C Tables 4.2.6.8 and 6.1.1.4'
H H 0.0000 0.0000 'International Tables Vol C Tables 4.2.6.8 and 6.1.1.4'
P P 0.1023 0.0942 'International Tables Vol C Tables 4.2.6.8 and 6.1.1.4'
Cl Cl 0.1484 0.1585 'International Tables Vol C Tables 4.2.6.8 and 6.1.1.4'

loop_
_geom_angle_atom_site_label_1
_geom_angle_atom_site_label_2
_geom_angle_atom_site_label_3
_geom_angle
_geom_angle_site_symmetry_1
_geom_angle_site_symmetry_3
_geom_angle_publ_flag
C16 P1 Cl1 101.93(7) . . ?
C16 P1 Cl2 104.53(7) . . ?
Cl1 P1 Cl2 100.11(4) . . ?
C1 C2 C5 109.2(2) . . ?
C1 C2 C3 109.5(3) . . ?
C5 C2 C3 113.0(2) . . ?
C1 C2 C4 109.3(3) . . ?
C5 C2 C4 108.1(2) . . ?
C3 C2 C4 107.6(3) . . ?
C10 C5 C6 116.7(2) . . ?
C10 C5 C2 122.9(2) . . ?
C6 C5 C2 120.4(2) . . ?
C7 C6 C5 122.5(2) . . ?
C6 C7 C8 120.4(2) . . ?
C9 C8 C7 117.7(2) . . ?
C9 C8 C11 120.9(2) . . ?
C7 C8 C11 121.3(2) . . ?
C10 C9 C8 121.3(2) . . ?
C9 C10 C5 121.4(2) . . ?
C12 C11 C16 119.7(2) . . ?
C12 C11 C8 118.0(2) . . ?
C16 C11 C8 122.2(2) . . ?
C13 C12 C11 121.0(2) . . ?
C12 C13 C14 119.4(2) . . ?
C13 C14 C15 122.1(2) . . ?
C14 C15 C16 118.7(2) . . ?
C14 C15 C17 116.1(2) . . ?
C16 C15 C17 125.2(2) . . ?
C11 C16 C15 118.9(2) . . ?
C11 C16 P1 111.39(15) . . ?
C15 C16 P1 128.2(2) . . ?
C22 C17 C18 117.5(2) . . ?
C22 C17 C15 122.8(2) . . ?
C18 C17 C15 119.3(2) . . ?
C19 C18 C17 121.2(2) . . ?
C18 C19 C20 121.8(2) . . ?
C19 C20 C21 116.6(2) . . ?
C19 C20 C23 122.5(2) . . ?
C21 C20 C23 120.9(2) . . ?
C22 C21 C20 122.1(2) . . ?
C21 C22 C17 120.9(2) . . ?
C26 C23 C24 109.2(3) . . ?
C26 C23 C20 111.1(2) . . ?
C24 C23 C20 112.2(2) . . ?
C26 C23 C25 108.0(3) . . ?
C24 C23 C25 108.7(2) . . ?
C20 C23 C25 107.4(2) . . ?
C42 P2 Cl3 103.44(7) . . ?
C42 P2 Cl4 103.48(7) . . ?
Cl3 P2 Cl4 99.68(4) . . ?
C27 C28 C29 110.4(2) . . ?
C27 C28 C31 108.9(2) . . ?
C29 C28 C31 111.7(2) . . ?
C27 C28 C30 108.7(2) . . ?
C29 C28 C30 106.6(2) . . ?
C31 C28 C30 110.5(2) . . ?
C32 C31 C36 116.9(2) . . ?
C32 C31 C28 121.3(2) . . ?
C36 C31 C28 121.8(2) . . ?
C33 C32 C31 121.8(2) . . ?
C32 C33 C34 121.1(2) . . ?
C35 C34 C33 117.5(2) . . ?
C35 C34 C37 122.5(2) . . ?
C33 C34 C37 119.8(2) . . ?
C34 C35 C36 121.1(2) . . ?
C35 C36 C31 121.6(2) . . ?
C38 C37 C42 119.5(2) . . ?
C38 C37 C34 116.9(2) . . ?
C42 C37 C34 123.5(2) . . ?
C39 C38 C37 121.1(2) . . ?
C38 C39 C40 119.3(2) . . ?
C39 C40 C41 122.3(2) . . ?
C40 C41 C42 118.5(2) . . ?
C40 C41 C43 116.2(2) . . ?
C42 C41 C43 125.3(2) . . ?
C41 C42 C37 119.2(2) . . ?
C41 C42 P2 128.2(2) . . ?
C37 C42 P2 111.59(14) . . ?
C48 C43 C44 117.4(2) . . ?
C48 C43 C41 122.4(2) . . ?
C44 C43 C41 120.0(2) . . ?
C45 C44 C43 120.9(2) . . ?
C44 C45 C46 122.0(2) . . ?
C47 C46 C45 116.8(2) . . ?
C47 C46 C49 122.4(2) . . ?
C45 C46 C49 120.8(2) . . ?
C46 C47 C48 121.5(2) . . ?
C43 C48 C47 121.2(2) . . ?
C51 C49 C50 109.5(2) . . ?
C51 C49 C52 108.5(2) . . ?
C50 C49 C52 107.4(2) . . ?
C51 C49 C46 110.2(2) . . ?
C50 C49 C46 108.8(2) . . ?
C52 C49 C46 112.3(2) . . ?

loop_
_geom_bond_atom_site_label_1
_geom_bond_atom_site_label_2
_geom_bond_distance
_geom_bond_site_symmetry_2
_geom_bond_publ_flag
Cl1 P1 2.0612(9) . ?
Cl2 P1 2.0723(9) . ?
P1 C16 1.837(2) . ?
C1 C2 1.514(4) . ?
C2 C5 1.523(3) . ?
C2 C3 1.524(4) . ?
C2 C4 1.529(4) . ?
C5 C10 1.390(3) . ?
C5 C6 1.393(3) . ?
C6 C7 1.377(3) . ?
C7 C8 1.397(3) . ?
C8 C9 1.388(3) . ?
C8 C11 1.485(3) . ?
C9 C10 1.386(3) . ?
C11 C12 1.392(3) . ?
C11 C16 1.418(3) . ?
C12 C13 1.374(3) . ?
C13 C14 1.382(3) . ?
C14 C15 1.388(3) . ?
C15 C16 1.418(3) . ?
C15 C17 1.490(3) . ?
C17 C22 1.386(3) . ?
C17 C18 1.390(3) . ?
C18 C19 1.385(3) . ?
C19 C20 1.388(3) . ?
C20 C21 1.389(3) . ?
C20 C23 1.532(3) . ?
C21 C22 1.385(3) . ?
C23 C26 1.510(4) . ?
C23 C24 1.519(4) . ?
C23 C25 1.533(4) . ?
Cl3 P2 2.0619(9) . ?
Cl4 P2 2.0753(9) . ?
P2 C42 1.833(2) . ?
C27 C28 1.507(3) . ?
C28 C29 1.513(4) . ?
C28 C31 1.534(3) . ?
C28 C30 1.535(4) . ?
C31 C32 1.385(3) . ?
C31 C36 1.396(3) . ?
C32 C33 1.385(3) . ?
C33 C34 1.394(3) . ?
C34 C35 1.384(3) . ?
C34 C37 1.492(3) . ?
C35 C36 1.387(3) . ?
C37 C38 1.391(3) . ?
C37 C42 1.419(3) . ?
C38 C39 1.377(3) . ?
C39 C40 1.381(3) . ?
C40 C41 1.386(3) . ?
C41 C42 1.418(3) . ?
C41 C43 1.491(3) . ?
C43 C48 1.387(3) . ?
C43 C44 1.395(3) . ?
C44 C45 1.379(3) . ?
C45 C46 1.392(3) . ?
C46 C47 1.389(3) . ?
C46 C49 1.533(3) . ?
C47 C48 1.389(3) . ?
C49 C51 1.523(3) . ?
C49 C50 1.525(3) . ?
C49 C52 1.528(3) . ?

loop_
_geom_torsion_atom_site_label_1
_geom_torsion_atom_site_label_2
_geom_torsion_atom_site_label_3
_geom_torsion_atom_site_label_4
_geom_torsion
_geom_torsion_site_symmetry_1
_geom_torsion_site_symmetry_2
_geom_torsion_site_symmetry_3
_geom_torsion_site_symmetry_4
_geom_torsion_publ_flag
C1 C2 C5 C10 125.4(3) . . . . ?
C3 C2 C5 C10 3.3(3) . . . . ?
C4 C2 C5 C10 -115.7(3) . . . . ?
C1 C2 C5 C6 -55.3(3) . . . . ?
C3 C2 C5 C6 -177.5(2) . . . . ?
C4 C2 C5 C6 63.5(3) . . . . ?
C10 C5 C6 C7 0.0(3) . . . . ?
C2 C5 C6 C7 -179.3(2) . . . . ?
C5 C6 C7 C8 -0.5(4) . . . . ?
C6 C7 C8 C9 0.9(3) . . . . ?
C6 C7 C8 C11 177.0(2) . . . . ?
C7 C8 C9 C10 -0.9(3) . . . . ?
C11 C8 C9 C10 -177.0(2) . . . . ?
C8 C9 C10 C5 0.4(3) . . . . ?
C6 C5 C10 C9 0.0(3) . . . . ?
C2 C5 C10 C9 179.3(2) . . . . ?
C9 C8 C11 C12 128.1(2) . . . . ?
C7 C8 C11 C12 -47.8(3) . . . . ?
C9 C8 C11 C16 -48.4(3) . . . . ?
C7 C8 C11 C16 135.6(2) . . . . ?
C16 C11 C12 C13 2.4(3) . . . . ?
C8 C11 C12 C13 -174.3(2) . . . . ?
C11 C12 C13 C14 1.7(3) . . . . ?
C12 C13 C14 C15 -3.2(4) . . . . ?
C13 C14 C15 C16 0.6(3) . . . . ?
C13 C14 C15 C17 179.5(2) . . . . ?
C12 C11 C16 C15 -4.9(3) . . . . ?
C8 C11 C16 C15 171.6(2) . . . . ?
C12 C11 C16 P1 162.2(2) . . . . ?
C8 C11 C16 P1 -21.3(3) . . . . ?
C14 C15 C16 C11 3.4(3) . . . . ?
C17 C15 C16 C11 -175.4(2) . . . . ?
C14 C15 C16 P1 -161.2(2) . . . . ?
C17 C15 C16 P1 20.0(3) . . . . ?
Cl1 P1 C16 C11 -140.10(14) . . . . ?
Cl2 P1 C16 C11 116.01(14) . . . . ?
Cl1 P1 C16 C15 25.5(2) . . . . ?
Cl2 P1 C16 C15 -78.4(2) . . . . ?
C14 C15 C17 C22 -122.1(2) . . . . ?
C16 C15 C17 C22 56.7(3) . . . . ?
C14 C15 C17 C18 50.5(3) . . . . ?
C16 C15 C17 C18 -130.7(2) . . . . ?
C22 C17 C18 C19 -0.6(3) . . . . ?
C15 C17 C18 C19 -173.5(2) . . . . ?
C17 C18 C19 C20 0.2(4) . . . . ?
C18 C19 C20 C21 0.3(3) . . . . ?
C18 C19 C20 C23 177.4(2) . . . . ?
C19 C20 C21 C22 -0.6(3) . . . . ?
C23 C20 C21 C22 -177.7(2) . . . . ?
C20 C21 C22 C17 0.3(3) . . . . ?
C18 C17 C22 C21 0.3(3) . . . . ?
C15 C17 C22 C21 173.0(2) . . . . ?
C19 C20 C23 C26 140.3(3) . . . . ?
C21 C20 C23 C26 -42.8(3) . . . . ?
C19 C20 C23 C24 17.6(3) . . . . ?
C21 C20 C23 C24 -165.5(2) . . . . ?
C19 C20 C23 C25 -101.8(3) . . . . ?
C21 C20 C23 C25 75.1(3) . . . . ?
C27 C28 C31 C32 83.1(3) . . . . ?
C29 C28 C31 C32 -154.7(3) . . . . ?
C30 C28 C31 C32 -36.3(3) . . . . ?
C27 C28 C31 C36 -95.2(3) . . . . ?
C29 C28 C31 C36 27.0(3) . . . . ?
C30 C28 C31 C36 145.5(2) . . . . ?
C36 C31 C32 C33 -1.5(3) . . . . ?
C28 C31 C32 C33 -179.9(2) . . . . ?
C31 C32 C33 C34 1.3(4) . . . . ?
C32 C33 C34 C35 -0.5(3) . . . . ?
C32 C33 C34 C37 -175.3(2) . . . . ?
C33 C34 C35 C36 -0.1(3) . . . . ?
C37 C34 C35 C36 174.6(2) . . . . ?
C34 C35 C36 C31 -0.2(4) . . . . ?
C32 C31 C36 C35 0.9(3) . . . . ?
C28 C31 C36 C35 179.3(2) . . . . ?
C35 C34 C37 C38 -123.3(2) . . . . ?
C33 C34 C37 C38 51.3(3) . . . . ?
C35 C34 C37 C42 56.0(3) . . . . ?
C33 C34 C37 C42 -129.4(2) . . . . ?
C42 C37 C38 C39 -0.4(3) . . . . ?
C34 C37 C38 C39 178.9(2) . . . . ?
C37 C38 C39 C40 -1.5(3) . . . . ?
C38 C39 C40 C41 0.9(3) . . . . ?
C39 C40 C41 C42 1.7(3) . . . . ?
C39 C40 C41 C43 -178.7(2) . . . . ?
C40 C41 C42 C37 -3.6(3) . . . . ?
C43 C41 C42 C37 176.9(2) . . . . ?
C40 C41 C42 P2 163.7(2) . . . . ?
C43 C41 C42 P2 -15.8(3) . . . . ?
C38 C37 C42 C41 3.0(3) . . . . ?
C34 C37 C42 C41 -176.3(2) . . . . ?
C38 C37 C42 P2 -166.3(2) . . . . ?
C34 C37 C42 P2 14.4(3) . . . . ?
Cl3 P2 C42 C41 -22.1(2) . . . . ?
Cl4 P2 C42 C41 81.5(2) . . . . ?
Cl3 P2 C42 C37 145.95(14) . . . . ?
Cl4 P2 C42 C37 -110.45(14) . . . . ?
C40 C41 C43 C48 123.1(2) . . . . ?
C42 C41 C43 C48 -57.3(3) . . . . ?
C40 C41 C43 C44 -53.5(3) . . . . ?
C42 C41 C43 C44 126.0(2) . . . . ?
C48 C43 C44 C45 1.8(3) . . . . ?
C41 C43 C44 C45 178.7(2) . . . . ?
C43 C44 C45 C46 0.1(3) . . . . ?
C44 C45 C46 C47 -2.3(3) . . . . ?
C44 C45 C46 C49 177.3(2) . . . . ?
C45 C46 C47 C48 2.5(3) . . . . ?
C49 C46 C47 C48 -177.1(2) . . . . ?
C44 C43 C48 C47 -1.6(3) . . . . ?
C41 C43 C48 C47 -178.4(2) . . . . ?
C46 C47 C48 C43 -0.6(3) . . . . ?
C47 C46 C49 C51 -125.4(3) . . . . ?
C45 C46 C49 C51 55.0(3) . . . . ?
C47 C46 C49 C50 114.5(2) . . . . ?
C45 C46 C49 C50 -65.1(3) . . . . ?
C47 C46 C49 C52 -4.3(3) . . . . ?
C45 C46 C49 C52 176.2(2) . . . . ?
